data_1522164
loop_
_publ_author_name
'Koester, W.'
'Gmoehling, W.'

_publ_section_title
;
 Leitfaehigkeit und Hallkonstante. XI. Das System Co3 V - Ni3 V - Pd3 V
;
_journal_name_full 'Zeitschrift fuer Metallkunde'
_journal_page_first 385
_journal_page_last 391
_journal_volume 51
_journal_year 1960
_chemical_formula_sum 'Ni1.5 V0.5'
_chemical_name_systematic '(Ni1.5 V0.5)'
_space_group_IT_number 123
_symmetry_space_group_name_Hall '-P 4 2'
_symmetry_space_group_name_H-M 'P 4/m m m'
_cell_angle_alpha 90
_cell_angle_beta 90
_cell_angle_gamma 90
_cell_formula_units_Z 1
_cell_length_a 2.5
_cell_length_b 2.5
_cell_length_c 3.61
_cell_volume 22.562
_citation_journal_id_ASTM ZEMTAE
_cod_data_source_file Koester_ZEMTAE_1960_1563.cif
_cod_data_source_block Ni1.5V0.5
_cod_original_cell_volume 22.5625
_cod_database_code 1522164

loop_
_symmetry_equiv_pos_as_xyz
x,y,z
-y,x,z
-x,-y,z
y,-x,z
x,-y,-z
y,x,-z
-x,y,-z
-y,-x,-z
-x,-y,-z
y,-x,-z
x,y,-z
-y,x,-z
-x,y,z
-y,-x,z
x,-y,z
y,x,z

loop_
_atom_site_label
_atom_site_type_symbol
_atom_site_fract_x
_atom_site_fract_y
_atom_site_fract_z
_atom_site_occupancy
_atom_site_U_iso_or_equiv
Ni2 Ni 0.5 0.5 0.5 0.75 0.0
V1 V 0 0 0 0.25 0.0
V2 V 0.5 0.5 0.5 0.25 0.0
Ni1 Ni 0 0 0 0.75 0.0
